data_4106036
loop_
_publ_author_name
'Giovanni Occhipinti'
'Christian Meermann'
'H. Martin Dietrich'
'Rannveig Litlab\/o'
'Florian Auras'
'Karl Wilhelm T\"ornroos'
'C\"acilia Maichle-M\"ossmer'
'Vidar R. Jensen'
'Reiner Anwander'

_publ_contact_author_address
;
Department of Chemistry,
University of Bergen,
All\'egaten 41,
N-5007 Bergen,
Norway
;
_publ_contact_author_name
;
Prof. Karl Wilhelm T\"ornroos
;
_publ_section_title
;
 Synthesis and Stability of Homoleptic Metal(III) Tetramethylaluminates
;
_journal_name_full 'Journal of the American Chemical Society'
_journal_page_first 6323
_journal_page_last 6337
_journal_paper_doi 10.1021/ja2001049
_journal_volume 133
_journal_year 2011
_chemical_formula_moiety 'C32 H80 Al4 Eu2'
_chemical_formula_sum 'C32 H80 Al4 Eu2'
_chemical_formula_weight 876.80
_chemical_name_systematic
; 
 ? 
;
_space_group_IT_number 145
_symmetry_cell_setting trigonal
_symmetry_space_group_name_Hall 'P 32'
_symmetry_space_group_name_H-M 'P 32'
_atom_sites_solution_hydrogens geom
_atom_sites_solution_primary direct
_atom_sites_solution_secondary difmap
_audit_creation_method SHELXL-97
_cell_angle_alpha 90.00
_cell_angle_beta 90.00
_cell_angle_gamma 120.00
_cell_formula_units_Z 3
_cell_length_a 11.8535(6)
_cell_length_b 11.8535(6)
_cell_length_c 27.0516(14)
_cell_measurement_reflns_used 9927
_cell_measurement_temperature 123(2)
_cell_measurement_theta_max 28.72
_cell_measurement_theta_min 2.49
_cell_volume 3291.7(3)
_computing_cell_refinement 'Bruker SAINT'
_computing_data_collection 'Bruker APEX2'
_computing_data_reduction 'Bruker SAINT'
_computing_molecular_graphics 'Bruker SHELXTL'
_computing_publication_material 'Bruker SHELXTL'
_computing_structure_refinement 'SHELXL-97 (Sheldrick, 2008)'
_computing_structure_solution 'SHELXS-97 (Sheldrick, 2008)'
_diffrn_ambient_temperature 123(2)
_diffrn_measured_fraction_theta_full 0.999
_diffrn_measured_fraction_theta_max 0.999
_diffrn_measurement_device_type 'Bruker APEX-II CCD'
_diffrn_measurement_method '\f and \w scans'
_diffrn_radiation_monochromator graphite
_diffrn_radiation_source 'Bruker TXS Rotating anode'
_diffrn_radiation_type MoK\a
_diffrn_radiation_wavelength 0.71073
_diffrn_reflns_av_R_equivalents 0.0229
_diffrn_reflns_av_sigmaI/netI 0.0171
_diffrn_reflns_limit_h_max 16
_diffrn_reflns_limit_h_min -16
_diffrn_reflns_limit_k_max 16
_diffrn_reflns_limit_k_min -16
_diffrn_reflns_limit_l_max 36
_diffrn_reflns_limit_l_min -36
_diffrn_reflns_number 50964
_diffrn_reflns_theta_full 28.75
_diffrn_reflns_theta_max 28.75
_diffrn_reflns_theta_min 1.98
_exptl_absorpt_coefficient_mu 2.929
_exptl_absorpt_correction_T_max 0.4737
_exptl_absorpt_correction_T_min 0.3871
_exptl_absorpt_correction_type multi-scan
_exptl_absorpt_process_details
;
SADABS version 2008/1, G.M Sheldrick, University of 
G\"ttingen, Germany, 2008.
;
_exptl_crystal_colour blue
_exptl_crystal_density_diffrn 1.327
_exptl_crystal_description 'triangular prism'
_exptl_crystal_F_000 1350
_exptl_crystal_size_max 0.40
_exptl_crystal_size_mid 0.38
_exptl_crystal_size_min 0.30
_refine_diff_density_max 3.625
_refine_diff_density_min -1.278
_refine_diff_density_rms 0.140
_refine_ls_abs_structure_details 'Flack H D (1983), Acta Cryst. A39, 876-881'
_refine_ls_abs_structure_Flack 0.02(2)
_refine_ls_extinction_method none
_refine_ls_goodness_of_fit_ref 1.159
_refine_ls_hydrogen_treatment constr
_refine_ls_matrix_type full
_refine_ls_number_parameters 392
_refine_ls_number_reflns 11318
_refine_ls_number_restraints 11
_refine_ls_restrained_S_all 1.159
_refine_ls_R_factor_all 0.0594
_refine_ls_R_factor_gt 0.0575
_refine_ls_shift/su_max 0.001
_refine_ls_shift/su_mean 0.000
_refine_ls_structure_factor_coef Fsqd
_refine_ls_weighting_details 'calc w=1/[\s^2^(Fo^2^)+(0.0559P)^2^+12.6705P] where P=(Fo^2^+2Fc^2^)/3'
_refine_ls_weighting_scheme calc
_refine_ls_wR_factor_gt 0.1420
_refine_ls_wR_factor_ref 0.1439
_reflns_number_gt 10973
_reflns_number_total 11318
_reflns_threshold_expression >2sigma(I)
_cod_data_source_file ja2001049_si_010.cif
_cod_data_source_block Compound5b
_cod_database_code 4106036

loop_
_symmetry_equiv_pos_as_xyz
'x, y, z'
'-y, x-y, z+2/3'
'-x+y, -x, z+1/3'

loop_
_atom_site_label
_atom_site_type_symbol
_atom_site_fract_x
_atom_site_fract_y
_atom_site_fract_z
_atom_site_U_iso_or_equiv
_atom_site_adp_type
_atom_site_occupancy
_atom_site_symmetry_multiplicity
_atom_site_calc_flag
_atom_site_refinement_flags
_atom_site_disorder_assembly
_atom_site_disorder_group
Eu1 Eu 0.74744(5) 0.65749(5) 0.315587(17) 0.05745(12) Uani 1 1 d . . .
Eu2 Eu 0.96924(4) 0.32409(4) 0.129301(16) 0.04898(10) Uani 1 1 d . A .
Al1 Al 0.6553(6) 0.8444(4) 0.29771(19) 0.0986(13) Uani 1 1 d D A .
Al2 Al 0.9984(3) 0.5572(3) 0.20252(13) 0.0604(7) Uani 1 1 d D . .
Al3 Al 0.7082(3) 0.1144(3) 0.06617(16) 0.0755(9) Uani 1 1 d . . .
Al4 Al 1.2241(3) 0.2842(3) 0.11686(12) 0.0579(6) Uani 1 1 d D . .
C1 C 0.672(13) 1.019(7) 0.282(5) 0.138(10) Uani 0.18(2) 1 d PD A 7
H1A H 0.6325 1.0152 0.2491 0.166 Uiso 0.18(2) 1 calc PR A 7
H1B H 0.6238 1.0402 0.3068 0.166 Uiso 0.18(2) 1 calc PR A 7
C2 C 0.810(12) 1.123(9) 0.282(5) 0.189(17) Uani 0.18(2) 1 d PD A 7
H2A H 0.8552 1.1069 0.2544 0.283 Uiso 0.18(2) 1 calc PR A 7
H2B H 0.8503 1.1223 0.3131 0.283 Uiso 0.18(2) 1 calc PR A 7
H2C H 0.8159 1.2076 0.2768 0.283 Uiso 0.18(2) 1 calc PR A 7
C1A C 0.570(3) 0.957(3) 0.2953(11) 0.138(10) Uani 0.82(2) 1 d PD A 8
H1C H 0.5106 0.9302 0.2664 0.166 Uiso 0.82(2) 1 calc PR A 8
H1D H 0.5158 0.9398 0.3253 0.166 Uiso 0.82(2) 1 calc PR A 8
C2A C 0.663(4) 1.098(2) 0.2919(11) 0.189(17) Uani 0.82(2) 1 d PD A 8
H2D H 0.7279 1.1138 0.2663 0.283 Uiso 0.82(2) 1 calc PR A 8
H2E H 0.7068 1.1295 0.3238 0.283 Uiso 0.82(2) 1 calc PR A 8
H2F H 0.6163 1.1439 0.2834 0.283 Uiso 0.82(2) 1 calc PR A 8
C3 C 0.669(2) 0.809(2) 0.3741(7) 0.127(8) Uani 1 1 d . A .
H3A H 0.7198 0.7644 0.3778 0.153 Uiso 1 1 calc R . .
H3B H 0.7151 0.8933 0.3918 0.153 Uiso 1 1 calc R . .
C4 C 0.546(4) 0.733(2) 0.3953(8) 0.207(18) Uani 1 1 d . . .
H4A H 0.5565 0.7191 0.4304 0.311 Uiso 1 1 calc R A .
H4B H 0.5007 0.6486 0.3784 0.311 Uiso 1 1 calc R . .
H4C H 0.4958 0.7774 0.3922 0.311 Uiso 1 1 calc R . .
C5 C 0.571(5) 0.694(4) 0.2646(10) 0.31(3) Uani 1 1 d . A .
H5A H 0.5879 0.6288 0.2807 0.375 Uiso 1 1 calc R . .
H5B H 0.4763 0.6611 0.2662 0.375 Uiso 1 1 calc R . .
C6 C 0.612(3) 0.707(3) 0.2108(8) 0.182(12) Uani 1 1 d . . .
H6A H 0.5594 0.6236 0.1939 0.273 Uiso 1 1 calc R A .
H6B H 0.7043 0.7324 0.2088 0.273 Uiso 1 1 calc R . .
H6C H 0.5989 0.7739 0.1948 0.273 Uiso 1 1 calc R . .
C7 C 0.835(3) 0.938(4) 0.3177(18) 0.127(11) Uani 0.36(2) 1 d PD A 5
H7A H 0.8336 1.0001 0.3420 0.153 Uiso 0.36(2) 1 calc PR A 5
H7B H 0.8403 0.8718 0.3382 0.153 Uiso 0.36(2) 1 calc PR A 5
C8 C 0.963(5) 1.010(5) 0.299(4) 0.191(18) Uani 0.36(2) 1 d PD A 5
H8A H 1.0250 1.0229 0.3260 0.286 Uiso 0.36(2) 1 calc PR A 5
H8B H 0.9797 1.0950 0.2876 0.286 Uiso 0.36(2) 1 calc PR A 5
H8C H 0.9748 0.9623 0.2722 0.286 Uiso 0.36(2) 1 calc PR A 5
C7A C 0.830(3) 0.925(2) 0.2689(13) 0.127(11) Uani 0.64(2) 1 d PD A 6
H7A1 H 0.8545 0.8567 0.2725 0.153 Uiso 0.64(2) 1 calc PR A 6
H7A2 H 0.8143 0.9277 0.2331 0.153 Uiso 0.64(2) 1 calc PR A 6
C8A C 0.9480(18) 1.0426(16) 0.2777(14) 0.191(18) Uani 0.64(2) 1 d PD A 6
H8D H 0.9919 1.0321 0.3065 0.286 Uiso 0.64(2) 1 calc PR A 6
H8E H 0.9290 1.1129 0.2839 0.286 Uiso 0.64(2) 1 calc PR A 6
H8F H 1.0046 1.0641 0.2486 0.286 Uiso 0.64(2) 1 calc PR A 6
C9 C 1.1784(18) 0.7016(16) 0.2181(14) 0.097(15) Uani 0.47(3) 1 d PRD A 1
H9A H 1.1970 0.6953 0.2533 0.116 Uiso 0.47(3) 1 calc PR A 1
H9B H 1.2414 0.6894 0.1981 0.116 Uiso 0.47(3) 1 calc PR A 1
C10 C 1.200(3) 0.840(2) 0.2082(12) 0.087(9) Uani 0.47(3) 1 d PD A 1
H10A H 1.1808 0.8467 0.1735 0.131 Uiso 0.47(3) 1 calc PR A 1
H10B H 1.2914 0.9044 0.2152 0.131 Uiso 0.47(3) 1 calc PR A 1
H10C H 1.1431 0.8554 0.2296 0.131 Uiso 0.47(3) 1 calc PR A 1
C9A C 1.160(2) 0.729(2) 0.2110(13) 0.082(10) Uani 0.53(3) 1 d PD A 2
H9C H 1.1551 0.7937 0.1892 0.098 Uiso 0.53(3) 1 calc PR A 2
H9D H 1.1645 0.7586 0.2456 0.098 Uiso 0.53(3) 1 calc PR A 2
C10A C 1.283(2) 0.725(3) 0.1992(13) 0.105(11) Uani 0.53(3) 1 d PD A 2
H10D H 1.2945 0.7261 0.1632 0.157 Uiso 0.53(3) 1 calc PR A 2
H10E H 1.2764 0.6452 0.2128 0.157 Uiso 0.53(3) 1 calc PR A 2
H10F H 1.3586 0.8010 0.2138 0.157 Uiso 0.53(3) 1 calc PR A 2
C11 C 0.9346(11) 0.5377(11) 0.1308(4) 0.068(3) Uani 1 1 d . A .
H11A H 1.0049 0.5497 0.1079 0.081 Uiso 1 1 calc R . .
H11B H 0.8592 0.4492 0.1257 0.081 Uiso 1 1 calc R . .
C12 C 0.8945(16) 0.6397(14) 0.1200(5) 0.092(4) Uani 1 1 d . . .
H12A H 0.8747 0.6379 0.0848 0.138 Uiso 1 1 calc R A .
H12B H 0.9660 0.7263 0.1289 0.138 Uiso 1 1 calc R . .
H12C H 0.8171 0.6201 0.1395 0.138 Uiso 1 1 calc R . .
C13 C 1.0096(9) 0.4002(9) 0.2267(4) 0.057(2) Uani 1 1 d . A .
H13A H 0.9265 0.3189 0.2203 0.069 Uiso 1 1 calc R . .
H13B H 1.0803 0.3952 0.2093 0.069 Uiso 1 1 calc R . .
C14 C 1.0379(17) 0.4182(15) 0.2837(5) 0.093(4) Uani 1 1 d . . .
H14A H 0.9636 0.4149 0.3009 0.139 Uiso 1 1 calc R A .
H14B H 1.1161 0.5026 0.2899 0.139 Uiso 1 1 calc R . .
H14C H 1.0519 0.3483 0.2960 0.139 Uiso 1 1 calc R . .
C15 C 0.8593(9) 0.5634(9) 0.2434(4) 0.062(2) Uani 1 1 d . A .
H15A H 0.8818 0.5661 0.2788 0.074 Uiso 1 1 calc R . .
H15B H 0.8597 0.6453 0.2357 0.074 Uiso 1 1 calc R . .
C16 C 0.7214(10) 0.4488(9) 0.2352(4) 0.060(2) Uani 1 1 d . . .
H16A H 0.6597 0.4606 0.2556 0.090 Uiso 1 1 calc R A .
H16B H 0.7184 0.3674 0.2445 0.090 Uiso 1 1 calc R . .
H16C H 0.6978 0.4449 0.2003 0.090 Uiso 1 1 calc R . .
C17 C 0.6626(18) -0.0649(14) 0.0481(9) 0.123(7) Uani 1 1 d . A .
H17A H 0.5696 -0.1234 0.0563 0.148 Uiso 1 1 calc R . .
H17B H 0.6713 -0.0681 0.0118 0.148 Uiso 1 1 calc R . .
C18 C 0.743(3) -0.1218(18) 0.0728(10) 0.147(9) Uani 1 1 d . . .
H18A H 0.8336 -0.0729 0.0613 0.221 Uiso 1 1 calc R A .
H18B H 0.7054 -0.2137 0.0637 0.221 Uiso 1 1 calc R . .
H18C H 0.7409 -0.1142 0.1088 0.221 Uiso 1 1 calc R . .
C19 C 0.5813(11) 0.1614(13) 0.0362(5) 0.077(3) Uani 1 1 d . A .
H19A H 0.5696 0.1357 0.0009 0.093 Uiso 1 1 calc R . .
H19B H 0.4960 0.1086 0.0527 0.093 Uiso 1 1 calc R . .
C20 C 0.6175(11) 0.3029(13) 0.0392(5) 0.081(3) Uani 1 1 d . . .
H20A H 0.6070 0.3242 0.0732 0.121 Uiso 1 1 calc R A .
H20B H 0.5606 0.3182 0.0173 0.121 Uiso 1 1 calc R . .
H20C H 0.7083 0.3581 0.0289 0.121 Uiso 1 1 calc R . .
C21 C 0.7048(9) 0.1451(15) 0.1401(5) 0.092(5) Uani 1 1 d . A .
H21A H 0.7619 0.1203 0.1581 0.110 Uiso 1 1 calc R . .
H21B H 0.7346 0.2379 0.1468 0.110 Uiso 1 1 calc R . .
C22 C 0.5631(13) 0.059(3) 0.1558(7) 0.182(13) Uani 1 1 d . . .
H22A H 0.5512 0.0835 0.1892 0.273 Uiso 1 1 calc R A .
H22B H 0.5409 -0.0323 0.1555 0.273 Uiso 1 1 calc R . .
H22C H 0.5062 0.0713 0.1328 0.273 Uiso 1 1 calc R . .
C23 C 0.8813(10) 0.2454(14) 0.0335(5) 0.077(3) Uani 1 1 d . A .
H23A H 0.9017 0.3357 0.0405 0.093 Uiso 1 1 calc R . .
H23B H 0.9531 0.2340 0.0464 0.093 Uiso 1 1 calc R . .
C24 C 0.8660(17) 0.220(2) -0.0232(5) 0.109(5) Uani 1 1 d . . .
H24A H 0.9455 0.2838 -0.0401 0.164 Uiso 1 1 calc R A .
H24B H 0.7918 0.2266 -0.0353 0.164 Uiso 1 1 calc R . .
H24C H 0.8508 0.1318 -0.0299 0.164 Uiso 1 1 calc R . .
C25 C 1.2305(11) 0.4532(11) 0.1012(5) 0.072(3) Uani 1 1 d . A .
H25A H 1.1657 0.4395 0.0754 0.087 Uiso 1 1 calc R . .
H25B H 1.2103 0.4878 0.1312 0.087 Uiso 1 1 calc R . .
C26 C 1.3689(11) 0.5500(11) 0.0828(7) 0.099(5) Uani 1 1 d . . .
H26A H 1.3672 0.6195 0.0639 0.148 Uiso 1 1 calc R A .
H26B H 1.4002 0.5042 0.0617 0.148 Uiso 1 1 calc R . .
H26C H 1.4274 0.5878 0.1112 0.148 Uiso 1 1 calc R . .
C27 C 1.0469(10) 0.1417(9) 0.1403(4) 0.065(3) Uani 1 1 d . A .
H27A H 1.0205 0.1699 0.1705 0.078 Uiso 1 1 calc R . .
H27B H 0.9805 0.1215 0.1144 0.078 Uiso 1 1 calc R . .
C28 C 1.0596(14) 0.0199(11) 0.1515(6) 0.089(4) Uani 1 1 d . . .
H28A H 0.9743 -0.0530 0.1609 0.133 Uiso 1 1 calc R A .
H28B H 1.1214 0.0396 0.1786 0.133 Uiso 1 1 calc R . .
H28C H 1.0911 -0.0036 0.1219 0.133 Uiso 1 1 calc R . .
C29 C 1.2603(9) 0.2216(11) 0.0525(4) 0.061(2) Uani 1 1 d . A .
H29A H 1.3547 0.2745 0.0453 0.074 Uiso 1 1 calc R . .
H29B H 1.2395 0.1303 0.0568 0.074 Uiso 1 1 calc R . .
C30 C 1.1878(17) 0.228(2) 0.0094(6) 0.122(6) Uani 1 1 d . . .
H30A H 1.2107 0.1948 -0.0199 0.184 Uiso 1 1 calc R A .
H30B H 1.2104 0.3185 0.0037 0.184 Uiso 1 1 calc R . .
H30C H 1.0941 0.1747 0.0157 0.184 Uiso 1 1 calc R . .
C31 C 1.3614(15) 0.322(2) 0.1659(6) 0.077(5) Uani 0.75(2) 1 d PD A 3
H31A H 1.3714 0.2443 0.1698 0.093 Uiso 0.75(2) 1 calc PR A 3
H31B H 1.4452 0.3944 0.1537 0.093 Uiso 0.75(2) 1 calc PR A 3
C32 C 1.3298(17) 0.359(2) 0.2159(5) 0.090(5) Uani 0.75(2) 1 d PD A 3
H32A H 1.2451 0.2885 0.2274 0.135 Uiso 0.75(2) 1 calc PR A 3
H32B H 1.3266 0.4393 0.2126 0.135 Uiso 0.75(2) 1 calc PR A 3
H32C H 1.3973 0.3717 0.2398 0.135 Uiso 0.75(2) 1 calc PR A 3
C31A C 1.335(6) 0.284(7) 0.1714(17) 0.077(5) Uani 0.25(2) 1 d PD A 4
H31C H 1.3974 0.3766 0.1790 0.093 Uiso 0.25(2) 1 calc PR A 4
H31D H 1.2775 0.2479 0.2006 0.093 Uiso 0.25(2) 1 calc PR A 4
C32A C 1.414(5) 0.214(6) 0.1675(18) 0.090(5) Uani 0.25(2) 1 d PD A 4
H32D H 1.4603 0.2239 0.1986 0.135 Uiso 0.25(2) 1 calc PR A 4
H32E H 1.4769 0.2519 0.1404 0.135 Uiso 0.25(2) 1 calc PR A 4
H32F H 1.3549 0.1212 0.1609 0.135 Uiso 0.25(2) 1 calc PR A 4

loop_
_atom_site_aniso_label
_atom_site_aniso_U_11
_atom_site_aniso_U_22
_atom_site_aniso_U_33
_atom_site_aniso_U_23
_atom_site_aniso_U_13
_atom_site_aniso_U_12
Eu1 0.0595(3) 0.0552(2) 0.0609(2) -0.0206(2) -0.0095(2) 0.0311(2)
Eu2 0.04079(18) 0.0479(2) 0.0587(2) -0.00394(17) 0.00684(17) 0.02256(18)
Al1 0.140(4) 0.078(2) 0.104(3) 0.014(2) 0.015(3) 0.075(3)
Al2 0.0491(14) 0.0395(12) 0.086(2) -0.0025(12) 0.0188(13) 0.0169(11)
Al3 0.0545(17) 0.0602(18) 0.097(3) 0.0105(17) -0.0126(16) 0.0178(14)
Al4 0.0479(13) 0.0506(14) 0.0787(18) 0.0040(13) 0.0143(12) 0.0274(11)
C1 0.16(2) 0.13(2) 0.16(2) 0.069(17) 0.045(18) 0.10(2)
C2 0.36(5) 0.108(16) 0.18(2) -0.034(16) -0.02(3) 0.17(3)
C1A 0.16(2) 0.13(2) 0.16(2) 0.069(17) 0.045(18) 0.10(2)
C2A 0.36(5) 0.108(16) 0.18(2) -0.034(16) -0.02(3) 0.17(3)
C3 0.175(19) 0.140(15) 0.130(14) -0.081(13) -0.081(14) 0.125(16)
C4 0.37(5) 0.104(15) 0.131(18) 0.025(12) 0.13(2) 0.11(2)
C5 0.58(7) 0.44(6) 0.17(2) -0.16(3) -0.25(4) 0.44(6)
C6 0.26(3) 0.22(3) 0.098(15) -0.006(17) 0.034(18) 0.14(3)
C7 0.113(16) 0.097(15) 0.18(3) 0.061(18) 0.08(2) 0.060(13)
C8 0.19(3) 0.060(15) 0.27(5) 0.09(2) 0.03(3) 0.025(17)
C7A 0.113(16) 0.097(15) 0.18(3) 0.061(18) 0.08(2) 0.060(13)
C8A 0.19(3) 0.060(15) 0.27(5) 0.09(2) 0.03(3) 0.025(17)
C9 0.072(17) 0.040(14) 0.18(4) 0.028(16) 0.05(2) 0.027(13)
C10 0.079(16) 0.062(14) 0.12(2) -0.009(14) 0.019(15) 0.038(13)
C9A 0.09(2) 0.031(10) 0.089(17) -0.010(10) -0.013(14) 0.008(11)
C10A 0.051(12) 0.11(2) 0.13(2) -0.021(17) 0.006(13) 0.016(13)
C11 0.077(7) 0.066(6) 0.075(6) 0.024(5) 0.031(5) 0.046(5)
C12 0.122(11) 0.086(8) 0.099(9) 0.036(7) 0.043(8) 0.075(8)
C13 0.053(5) 0.057(5) 0.068(6) -0.010(4) -0.002(4) 0.032(4)
C14 0.138(13) 0.090(9) 0.063(7) -0.011(6) -0.002(7) 0.067(9)
C15 0.048(4) 0.049(5) 0.075(6) -0.007(4) 0.011(4) 0.015(4)
C16 0.061(5) 0.050(5) 0.063(5) -0.015(4) 0.007(4) 0.023(4)
C17 0.100(11) 0.063(8) 0.20(2) -0.024(10) -0.054(12) 0.033(8)
C18 0.18(2) 0.086(11) 0.18(2) -0.013(12) -0.058(17) 0.076(13)
C19 0.055(6) 0.092(8) 0.080(7) 0.011(6) 0.011(5) 0.034(6)
C20 0.052(5) 0.085(8) 0.101(9) 0.027(7) -0.008(5) 0.031(5)
C21 0.027(4) 0.119(10) 0.090(8) 0.048(7) 0.011(4) 0.008(5)
C22 0.040(6) 0.28(3) 0.115(13) 0.081(16) 0.016(7) -0.005(10)
C23 0.051(5) 0.113(9) 0.074(7) -0.014(6) 0.001(5) 0.045(6)
C24 0.103(11) 0.178(17) 0.070(8) -0.014(9) -0.005(7) 0.088(12)
C25 0.064(6) 0.069(6) 0.078(7) 0.014(5) 0.033(5) 0.029(5)
C26 0.050(6) 0.052(6) 0.185(16) 0.028(8) 0.036(8) 0.018(5)
C27 0.060(5) 0.038(4) 0.091(7) 0.002(4) 0.028(5) 0.018(4)
C28 0.096(9) 0.055(6) 0.128(11) 0.026(6) 0.050(8) 0.048(6)
C29 0.045(4) 0.069(6) 0.067(6) 0.010(4) 0.021(4) 0.027(4)
C30 0.109(11) 0.20(2) 0.089(9) -0.020(11) 0.032(8) 0.103(13)
C31 0.052(9) 0.080(13) 0.092(9) 0.015(8) 0.013(7) 0.028(9)
C32 0.071(9) 0.140(16) 0.066(8) 0.016(9) 0.001(7) 0.057(10)
C31A 0.052(9) 0.080(13) 0.092(9) 0.015(8) 0.013(7) 0.028(9)
C32A 0.071(9) 0.140(16) 0.066(8) 0.016(9) 0.001(7) 0.057(10)

loop_
_atom_type_symbol
_atom_type_description
_atom_type_scat_dispersion_real
_atom_type_scat_dispersion_imag
_atom_type_scat_source
C C 0.0033 0.0016 'International Tables Vol C Tables 4.2.6.8 and 6.1.1.4'
H H 0.0000 0.0000 'International Tables Vol C Tables 4.2.6.8 and 6.1.1.4'
Al Al 0.0645 0.0514 'International Tables Vol C Tables 4.2.6.8 and 6.1.1.4'
Eu Eu -0.1578 3.6682 'International Tables Vol C Tables 4.2.6.8 and 6.1.1.4'

loop_
_geom_angle_atom_site_label_1
_geom_angle_atom_site_label_2
_geom_angle_atom_site_label_3
_geom_angle
_geom_angle_site_symmetry_1
_geom_angle_site_symmetry_3
C5 Eu1 C3 70.3(7) . .
C5 Eu1 C15 104.9(7) . .
C3 Eu1 C15 166.0(6) . .
C5 Eu1 C19 101.9(12) . 3_665
C3 Eu1 C19 93.2(6) . 3_665
C15 Eu1 C19 100.7(3) . 3_665
C5 Eu1 C29 152.6(7) . 3_775
C3 Eu1 C29 86.2(4) . 3_775
C15 Eu1 C29 94.6(3) . 3_775
C19 Eu1 C29 93.1(3) 3_665 3_775
C5 Eu1 C7 72.2(11) . .
C3 Eu1 C7 47.6(10) . .
C15 Eu1 C7 118.7(9) . .
C19 Eu1 C7 140.5(10) 3_665 .
C29 Eu1 C7 81.6(7) 3_775 .
C5 Eu1 Al1 36.5(7) . .
C3 Eu1 Al1 42.7(4) . .
C15 Eu1 Al1 126.3(3) . .
C19 Eu1 Al1 118.9(3) 3_665 .
C29 Eu1 Al1 116.1(2) 3_775 .
C7 Eu1 Al1 37.9(6) . .
C5 Eu1 C7A 60.1(12) . .
C3 Eu1 C7A 67.6(7) . .
C15 Eu1 C7A 98.6(6) . .
C19 Eu1 C7A 156.6(5) 3_665 .
C29 Eu1 C7A 98.5(7) 3_775 .
C7 Eu1 C7A 25.4(11) . .
Al1 Eu1 C7A 37.7(4) . .
C5 Eu1 C30 138.7(11) . 3_775
C3 Eu1 C30 96.8(5) . 3_775
C15 Eu1 C30 78.1(4) . 3_775
C19 Eu1 C30 118.3(4) 3_665 3_775
C29 Eu1 C30 28.1(4) 3_775 3_775
C7 Eu1 C30 70.7(7) . 3_775
Al1 Eu1 C30 108.6(4) . 3_775
C7A Eu1 C30 78.6(7) . 3_775
C13 Eu2 C27 94.7(3) . .
C13 Eu2 C11 76.5(3) . .
C27 Eu2 C11 168.2(4) . .
C13 Eu2 C23 168.6(3) . .
C27 Eu2 C23 93.1(4) . .
C11 Eu2 C23 96.8(4) . .
C13 Eu2 C21 95.4(4) . .
C27 Eu2 C21 94.7(4) . .
C11 Eu2 C21 94.0(4) . .
C23 Eu2 C21 75.6(4) . .
C13 Eu2 C25 96.8(3) . .
C27 Eu2 C25 75.2(3) . .
C11 Eu2 C25 97.7(3) . .
C23 Eu2 C25 93.3(3) . .
C21 Eu2 C25 164.8(4) . .
C13 Eu2 Al2 38.3(2) . .
C27 Eu2 Al2 131.4(3) . .
C11 Eu2 Al2 38.6(3) . .
C23 Eu2 Al2 135.4(3) . .
C21 Eu2 Al2 100.6(4) . .
C25 Eu2 Al2 94.7(3) . .
C13 Eu2 Al4 97.1(2) . .
C27 Eu2 Al4 37.83(19) . .
C11 Eu2 Al4 134.4(2) . .
C23 Eu2 Al4 94.2(2) . .
C21 Eu2 Al4 131.6(4) . .
C25 Eu2 Al4 37.4(3) . .
Al2 Eu2 Al4 117.68(8) . .
C13 Eu2 Al3 133.2(2) . .
C27 Eu2 Al3 91.1(3) . .
C11 Eu2 Al3 100.6(3) . .
C23 Eu2 Al3 38.2(3) . .
C21 Eu2 Al3 37.8(3) . .
C25 Eu2 Al3 129.5(3) . .
Al2 Eu2 Al3 127.58(9) . .
Al4 Eu2 Al3 114.73(9) . .
C5 Al1 C7 128(2) . .
C5 Al1 C7A 102.2(19) . .
C7 Al1 C7A 40.1(18) . .
C5 Al1 C1 129(4) . .
C7 Al1 C1 88(4) . .
C7A Al1 C1 83(4) . .
C5 Al1 C1A 115.0(13) . .
C7 Al1 C1A 113.6(18) . .
C7A Al1 C1A 114.9(11) . .
C1 Al1 C1A 32(3) . .
C5 Al1 C3 110.4(12) . .
C7 Al1 C3 70.8(15) . .
C7A Al1 C3 108.6(13) . .
C1 Al1 C3 115(4) . .
C1A Al1 C3 105.7(9) . .
C5 Al1 Eu1 64.3(7) . .
C7 Al1 Eu1 70.7(15) . .
C7A Al1 Eu1 74.5(8) . .
C1 Al1 Eu1 156(4) . .
C1A Al1 Eu1 170.0(8) . .
C3 Al1 Eu1 66.6(4) . .
C9A Al2 C9 14.7(11) . .
C9A Al2 C15 106.5(8) . .
C9 Al2 C15 113.3(10) . .
C9A Al2 C13 115.4(10) . .
C9 Al2 C13 100.7(7) . .
C15 Al2 C13 106.5(4) . .
C9A Al2 C11 109.6(11) . .
C9 Al2 C11 118.0(10) . .
C15 Al2 C11 105.1(5) . .
C13 Al2 C11 112.9(4) . .
C9A Al2 Eu2 125.1(8) . .
C9 Al2 Eu2 117.8(9) . .
C15 Al2 Eu2 128.2(3) . .
C13 Al2 Eu2 56.8(3) . .
C11 Al2 Eu2 57.0(3) . .
C17 Al3 C19 110.9(6) . .
C17 Al3 C21 114.6(8) . .
C19 Al3 C21 105.1(6) . .
C17 Al3 C23 109.9(8) . .
C19 Al3 C23 102.7(5) . .
C21 Al3 C23 112.9(5) . .
C17 Al3 Eu2 125.8(5) . .
C19 Al3 Eu2 123.1(4) . .
C21 Al3 Eu2 56.9(3) . .
C23 Al3 Eu2 56.6(3) . .
C31 Al4 C31A 12(2) . .
C31 Al4 C25 107.5(7) . .
C31A Al4 C25 118(2) . .
C31 Al4 C29 111.1(6) . .
C31A Al4 C29 112.4(17) . .
C25 Al4 C29 106.0(5) . .
C31 Al4 C27 111.9(6) . .
C31A Al4 C27 100(2) . .
C25 Al4 C27 113.7(4) . .
C29 Al4 C27 106.6(4) . .
C31 Al4 Eu2 127.6(5) . .
C31A Al4 Eu2 125.4(17) . .
C25 Al4 Eu2 57.3(3) . .
C29 Al4 Eu2 121.2(3) . .
C27 Al4 Eu2 56.4(3) . .
C2 C1 Al1 110(6) . .
C2 C1 H1A 109.6 . .
Al1 C1 H1A 109.6 . .
C2 C1 H1B 109.6 . .
Al1 C1 H1B 109.6 . .
H1A C1 H1B 108.1 . .
C1 C2 H2A 109.5 . .
C1 C2 H2B 109.5 . .
H2A C2 H2B 109.5 . .
C1 C2 H2C 109.5 . .
H2A C2 H2C 109.5 . .
H2B C2 H2C 109.5 . .
C2A C1A Al1 114(2) . .
C2A C1A H1C 108.8 . .
Al1 C1A H1C 108.8 . .
C2A C1A H1D 108.8 . .
Al1 C1A H1D 108.8 . .
H1C C1A H1D 107.7 . .
C1A C2A H2D 109.5 . .
C1A C2A H2E 109.5 . .
H2D C2A H2E 109.5 . .
C1A C2A H2F 109.5 . .
H2D C2A H2F 109.5 . .
H2E C2A H2F 109.5 . .
C4 C3 Al1 111.9(17) . .
C4 C3 Eu1 112.3(13) . .
Al1 C3 Eu1 70.7(5) . .
C4 C3 H3A 109.2 . .
Al1 C3 H3A 109.2 . .
Eu1 C3 H3A 41.0 . .
C4 C3 H3B 109.2 . .
Al1 C3 H3B 109.2 . .
Eu1 C3 H3B 134.7 . .
H3A C3 H3B 107.9 . .
C3 C4 H4A 109.5 . .
C3 C4 H4B 109.5 . .
H4A C4 H4B 109.5 . .
C3 C4 H4C 109.5 . .
H4A C4 H4C 109.5 . .
H4B C4 H4C 109.5 . .
C6 C5 Al1 113(3) . .
C6 C5 Eu1 106(2) . .
Al1 C5 Eu1 79.3(9) . .
C6 C5 H5A 109.0 . .
Al1 C5 H5A 109.0 . .
Eu1 C5 H5A 34.9 . .
C6 C5 H5B 109.0 . .
Al1 C5 H5B 109.0 . .
Eu1 C5 H5B 136.7 . .
H5A C5 H5B 107.8 . .
C5 C6 H6A 109.5 . .
C5 C6 H6B 109.5 . .
H6A C6 H6B 109.5 . .
C5 C6 H6C 109.5 . .
H6A C6 H6C 109.5 . .
H6B C6 H6C 109.5 . .
C8 C7 Al1 143(5) . .
C8 C7 Eu1 110(4) . .
Al1 C7 Eu1 71.3(13) . .
C8 C7 H7A 101.2 . .
Al1 C7 H7A 101.2 . .
Eu1 C7 H7A 136.4 . .
C8 C7 H7B 101.2 . .
Al1 C7 H7B 101.2 . .
Eu1 C7 H7B 40.6 . .
H7A C7 H7B 104.5 . .
C7 C8 H8A 109.5 . .
C7 C8 H8B 109.5 . .
H8A C8 H8B 109.5 . .
C7 C8 H8C 109.5 . .
H8A C8 H8C 109.5 . .
H8B C8 H8C 109.5 . .
C8A C7A Al1 134(2) . .
C8A C7A Eu1 126(2) . .
Al1 C7A Eu1 67.8(7) . .
C8A C7A H7A1 103.7 . .
Al1 C7A H7A1 103.7 . .
Eu1 C7A H7A1 36.2 . .
C8A C7A H7A2 103.7 . .
Al1 C7A H7A2 103.7 . .
Eu1 C7A H7A2 118.1 . .
H7A1 C7A H7A2 105.3 . .
C7A C8A H8D 109.5 . .
C7A C8A H8E 109.5 . .
H8D C8A H8E 109.5 . .
C7A C8A H8F 109.5 . .
H8D C8A H8F 109.5 . .
H8E C8A H8F 109.5 . .
C10 C9 Al2 114.4(17) . .
C10 C9 H9A 108.7 . .
Al2 C9 H9A 108.7 . .
C10 C9 H9B 108.7 . .
Al2 C9 H9B 108.7 . .
H9A C9 H9B 107.6 . .
C10A C9A Al2 113.0(16) . .
C10A C9A H9C 109.0 . .
Al2 C9A H9C 109.0 . .
C10A C9A H9D 109.0 . .
Al2 C9A H9D 109.0 . .
H9C C9A H9D 107.8 . .
C9A C10A H10D 109.5 . .
C9A C10A H10E 109.5 . .
H10D C10A H10E 109.5 . .
C9A C10A H10F 109.5 . .
H10D C10A H10F 109.5 . .
H10E C10A H10F 109.5 . .
C12 C11 Al2 109.5(9) . .
C12 C11 Eu2 165.5(10) . .
Al2 C11 Eu2 84.4(3) . .
C12 C11 H11A 109.8 . .
Al2 C11 H11A 109.8 . .
Eu2 C11 H11A 67.8 . .
C12 C11 H11B 109.8 . .
Al2 C11 H11B 109.8 . .
Eu2 C11 H11B 59.7 . .
H11A C11 H11B 108.2 . .
C11 C12 H12A 109.5 . .
C11 C12 H12B 109.5 . .
H12A C12 H12B 109.5 . .
C11 C12 H12C 109.5 . .
H12A C12 H12C 109.5 . .
H12B C12 H12C 109.5 . .
C14 C13 Al2 107.4(7) . .
C14 C13 Eu2 167.6(8) . .
Al2 C13 Eu2 84.9(4) . .
C14 C13 H13A 110.2 . .
Al2 C13 H13A 110.2 . .
Eu2 C13 H13A 65.6 . .
C14 C13 H13B 110.2 . .
Al2 C13 H13B 110.2 . .
Eu2 C13 H13B 62.4 . .
H13A C13 H13B 108.5 . .
C13 C14 H14A 109.5 . .
C13 C14 H14B 109.5 . .
H14A C14 H14B 109.5 . .
C13 C14 H14C 109.5 . .
H14A C14 H14C 109.5 . .
H14B C14 H14C 109.5 . .
C16 C15 Al2 114.7(6) . .
C16 C15 Eu1 87.0(5) . .
Al2 C15 Eu1 158.3(4) . .
C16 C15 H15A 108.6 . .
Al2 C15 H15A 108.6 . .
Eu1 C15 H15A 60.0 . .
C16 C15 H15B 108.6 . .
Al2 C15 H15B 108.6 . .
Eu1 C15 H15B 62.6 . .
H15A C15 H15B 107.6 . .
C15 C16 H16A 109.5 . .
C15 C16 H16B 109.5 . .
H16A C16 H16B 109.5 . .
C15 C16 H16C 109.5 . .
H16A C16 H16C 109.5 . .
H16B C16 H16C 109.5 . .
C18 C17 Al3 117.4(11) . .
C18 C17 H17A 108.0 . .
Al3 C17 H17A 108.0 . .
C18 C17 H17B 108.0 . .
Al3 C17 H17B 108.0 . .
H17A C17 H17B 107.2 . .
C17 C18 H18A 109.5 . .
C17 C18 H18B 109.5 . .
H18A C18 H18B 109.5 . .
C17 C18 H18C 109.5 . .
H18A C18 H18C 109.5 . .
H18B C18 H18C 109.5 . .
C20 C19 Al3 116.6(8) . .
C20 C19 Eu1 92.6(7) . 2_654
Al3 C19 Eu1 150.8(6) . 2_654
C20 C19 H19A 108.1 . .
Al3 C19 H19A 108.1 . .
Eu1 C19 H19A 57.3 2_654 .
C20 C19 H19B 108.1 . .
Al3 C19 H19B 108.1 . .
Eu1 C19 H19B 60.3 2_654 .
H19A C19 H19B 107.3 . .
C19 C20 H20A 109.5 . .
C19 C20 H20B 109.5 . .
H20A C20 H20B 109.5 . .
C19 C20 H20C 109.5 . .
H20A C20 H20C 109.5 . .
H20B C20 H20C 109.5 . .
C22 C21 Al3 105.6(11) . .
C22 C21 Eu2 168.9(13) . .
Al3 C21 Eu2 85.3(3) . .
C22 C21 H21A 110.6 . .
Al3 C21 H21A 110.6 . .
Eu2 C21 H21A 66.5 . .
C22 C21 H21B 110.6 . .
Al3 C21 H21B 110.6 . .
Eu2 C21 H21B 62.1 . .
H21A C21 H21B 108.8 . .
C21 C22 H22A 109.5 . .
C21 C22 H22B 109.5 . .
H22A C22 H22B 109.5 . .
C21 C22 H22C 109.5 . .
H22A C22 H22C 109.5 . .
H22B C22 H22C 109.5 . .
C24 C23 Al3 107.5(10) . .
C24 C23 Eu2 166.8(9) . .
Al3 C23 Eu2 85.2(4) . .
C24 C23 H23A 110.2 . .
Al3 C23 H23A 110.2 . .
Eu2 C23 H23A 66.9 . .
C24 C23 H23B 110.2 . .
Al3 C23 H23B 110.2 . .
Eu2 C23 H23B 60.8 . .
H23A C23 H23B 108.5 . .
C23 C24 H24A 109.5 . .
C23 C24 H24B 109.5 . .
H24A C24 H24B 109.5 . .
C23 C24 H24C 109.5 . .
H24A C24 H24C 109.5 . .
H24B C24 H24C 109.5 . .
C26 C25 Al4 107.8(8) . .
C26 C25 Eu2 166.9(9) . .
Al4 C25 Eu2 85.3(4) . .
C26 C25 H25A 110.2 . .
Al4 C25 H25A 110.2 . .
Eu2 C25 H25A 62.9 . .
C26 C25 H25B 110.2 . .
Al4 C25 H25B 110.2 . .
Eu2 C25 H25B 64.7 . .
H25A C25 H25B 108.5 . .
C25 C26 H26A 109.5 . .
C25 C26 H26B 109.5 . .
H26A C26 H26B 109.5 . .
C25 C26 H26C 109.5 . .
H26A C26 H26C 109.5 . .
H26B C26 H26C 109.5 . .
C28 C27 Al4 107.0(7) . .
C28 C27 Eu2 167.1(7) . .
Al4 C27 Eu2 85.8(3) . .
C28 C27 H27A 110.3 . .
Al4 C27 H27A 110.3 . .
Eu2 C27 H27A 62.5 . .
C28 C27 H27B 110.3 . .
Al4 C27 H27B 110.3 . .
Eu2 C27 H27B 65.0 . .
H27A C27 H27B 108.6 . .
C27 C28 H28A 109.5 . .
C27 C28 H28B 109.5 . .
H28A C28 H28B 109.5 . .
C27 C28 H28C 109.5 . .
H28A C28 H28C 109.5 . .
H28B C28 H28C 109.5 . .
C30 C29 Al4 115.3(8) . .
C30 C29 Eu1 82.6(7) . 2_754
Al4 C29 Eu1 161.1(5) . 2_754
C30 C29 H29A 108.5 . .
Al4 C29 H29A 108.5 . .
Eu1 C29 H29A 68.7 2_754 .
C30 C29 H29B 108.5 . .
Al4 C29 H29B 108.5 . .
Eu1 C29 H29B 57.3 2_754 .
H29A C29 H29B 107.5 . .
C29 C30 Eu1 69.2(7) . 2_754
C29 C30 H30A 109.5 . .
Eu1 C30 H30A 40.6 2_754 .
C29 C30 H30B 109.5 . .
Eu1 C30 H30B 129.2 2_754 .
H30A C30 H30B 109.5 . .
C29 C30 H30C 109.5 . .
Eu1 C30 H30C 118.8 2_754 .
H30A C30 H30C 109.5 . .
H30B C30 H30C 109.5 . .
C32 C31 Al4 111.6(11) . .
C32 C31 H31A 109.3 . .
Al4 C31 H31A 109.3 . .
C32 C31 H31B 109.3 . .
Al4 C31 H31B 109.3 . .
H31A C31 H31B 108.0 . .
C32A C31A Al4 122(3) . .
C32A C31A H31C 106.8 . .
Al4 C31A H31C 106.8 . .
C32A C31A H31D 106.8 . .
Al4 C31A H31D 106.8 . .
H31C C31A H31D 106.6 . .
C31A C32A H32D 109.5 . .
C31A C32A H32E 109.5 . .
H32D C32A H32E 109.5 . .
C31A C32A H32F 109.5 . .
H32D C32A H32F 109.5 . .
H32E C32A H32F 109.5 . .

loop_
_geom_bond_atom_site_label_1
_geom_bond_atom_site_label_2
_geom_bond_distance
_geom_bond_site_symmetry_2
Eu1 C5 2.71(2) .
Eu1 C3 2.878(15) .
Eu1 C15 2.880(10) .
Eu1 C19 2.909(12) 3_665
Eu1 C29 2.918(10) 3_775
Eu1 C7 2.95(5) .
Eu1 Al1 2.959(4) .
Eu1 C7A 3.08(3) .
Eu1 C30 3.094(15) 3_775
Eu2 C13 2.749(10) .
Eu2 C27 2.756(10) .
Eu2 C11 2.761(10) .
Eu2 C23 2.776(12) .
Eu2 C21 2.786(9) .
Eu2 C25 2.787(10) .
Eu2 Al2 3.275(3) .
Eu2 Al4 3.301(3) .
Eu2 Al3 3.313(4) .
Al1 C5 1.79(3) .
Al1 C7 1.92(3) .
Al1 C7A 1.96(2) .
Al1 C1 2.03(3) .
Al1 C1A 2.04(2) .
Al1 C3 2.13(2) .
Al2 C9A 1.992(17) .
Al2 C9 2.001(18) .
Al2 C15 2.017(10) .
Al2 C13 2.038(10) .
Al2 C11 2.053(13) .
Al3 C17 1.975(15) .
Al3 C19 2.018(13) .
Al3 C21 2.036(14) .
Al3 C23 2.054(12) .
Al4 C31 1.969(14) .
Al4 C31A 1.97(2) .
Al4 C25 2.012(12) .
Al4 C29 2.021(10) .
Al4 C27 2.030(9) .
C1 C2 1.48(4) .
C1 H1A 0.9900 .
C1 H1B 0.9900 .
C2 H2A 0.9800 .
C2 H2B 0.9800 .
C2 H2C 0.9800 .
C1A C2A 1.48(4) .
C1A H1C 0.9900 .
C1A H1D 0.9900 .
C2A H2D 0.9800 .
C2A H2E 0.9800 .
C2A H2F 0.9800 .
C3 C4 1.39(3) .
C3 H3A 0.9900 .
C3 H3B 0.9900 .
C4 H4A 0.9800 .
C4 H4B 0.9800 .
C4 H4C 0.9800 .
C5 C6 1.52(4) .
C5 H5A 0.9900 .
C5 H5B 0.9900 .
C6 H6A 0.9800 .
C6 H6B 0.9800 .
C6 H6C 0.9800 .
C7 C8 1.41(4) .
C7 H7A 0.9900 .
C7 H7B 0.9900 .
C8 H8A 0.9800 .
C8 H8B 0.9800 .
C8 H8C 0.9800 .
C7A C8A 1.42(3) .
C7A H7A1 0.9900 .
C7A H7A2 0.9900 .
C8A H8D 0.9800 .
C8A H8E 0.9800 .
C8A H8F 0.9800 .
C9 C10 1.546(17) .
C9 H9A 0.9900 .
C9 H9B 0.9900 .
C10 H10A 0.9800 .
C10 H10B 0.9800 .
C10 H10C 0.9800 .
C9A C10A 1.523(19) .
C9A H9C 0.9900 .
C9A H9D 0.9900 .
C10A H10D 0.9800 .
C10A H10E 0.9800 .
C10A H10F 0.9800 .
C11 C12 1.532(14) .
C11 H11A 0.9900 .
C11 H11B 0.9900 .
C12 H12A 0.9800 .
C12 H12B 0.9800 .
C12 H12C 0.9800 .
C13 C14 1.570(16) .
C13 H13A 0.9900 .
C13 H13B 0.9900 .
C14 H14A 0.9800 .
C14 H14B 0.9800 .
C14 H14C 0.9800 .
C15 C16 1.532(13) .
C15 H15A 0.9900 .
C15 H15B 0.9900 .
C16 H16A 0.9800 .
C16 H16B 0.9800 .
C16 H16C 0.9800 .
C17 C18 1.57(2) .
C17 H17A 0.9900 .
C17 H17B 0.9900 .
C18 H18A 0.9800 .
C18 H18B 0.9800 .
C18 H18C 0.9800 .
C19 C20 1.511(18) .
C19 Eu1 2.909(12) 2_654
C19 H19A 0.9900 .
C19 H19B 0.9900 .
C20 H20A 0.9800 .
C20 H20B 0.9800 .
C20 H20C 0.9800 .
C21 C22 1.526(14) .
C21 H21A 0.9900 .
C21 H21B 0.9900 .
C22 H22A 0.9800 .
C22 H22B 0.9800 .
C22 H22C 0.9800 .
C23 C24 1.555(18) .
C23 H23A 0.9900 .
C23 H23B 0.9900 .
C24 H24A 0.9800 .
C24 H24B 0.9800 .
C24 H24C 0.9800 .
C25 C26 1.540(14) .
C25 H25A 0.9900 .
C25 H25B 0.9900 .
C26 H26A 0.9800 .
C26 H26B 0.9800 .
C26 H26C 0.9800 .
C27 C28 1.555(14) .
C27 H27A 0.9900 .
C27 H27B 0.9900 .
C28 H28A 0.9800 .
C28 H28B 0.9800 .
C28 H28C 0.9800 .
C29 C30 1.47(2) .
C29 Eu1 2.918(10) 2_754
C29 H29A 0.9900 .
C29 H29B 0.9900 .
C30 Eu1 3.094(15) 2_754
C30 H30A 0.9800 .
C30 H30B 0.9800 .
C30 H30C 0.9800 .
C31 C32 1.524(16) .
C31 H31A 0.9900 .
C31 H31B 0.9900 .
C32 H32A 0.9800 .
C32 H32B 0.9800 .
C32 H32C 0.9800 .
C31A C32A 1.54(2) .
C31A H31C 0.9900 .
C31A H31D 0.9900 .
C32A H32D 0.9800 .
C32A H32E 0.9800 .
C32A H32F 0.9800 .

loop_
_geom_torsion_atom_site_label_1
_geom_torsion_atom_site_label_2
_geom_torsion_atom_site_label_3
_geom_torsion_atom_site_label_4
_geom_torsion
_geom_torsion_site_symmetry_1
_geom_torsion_site_symmetry_4
C3 Eu1 Al1 C5 -129.1(19) . .
C15 Eu1 Al1 C5 62.7(18) . .
C19 Eu1 Al1 C5 -69.4(18) 3_665 .
C29 Eu1 Al1 C5 -179.2(18) 3_775 .
C7 Eu1 Al1 C5 154(2) . .
C7A Eu1 Al1 C5 112(2) . .
C30 Eu1 Al1 C5 151.4(18) 3_775 .
C5 Eu1 Al1 C7 -154(2) . .
C3 Eu1 Al1 C7 76.8(17) . .
C15 Eu1 Al1 C7 -91.5(16) . .
C19 Eu1 Al1 C7 136.5(16) 3_665 .
C29 Eu1 Al1 C7 26.6(16) 3_775 .
C7A Eu1 Al1 C7 -41.9(18) . .
C30 Eu1 Al1 C7 -2.8(16) 3_775 .
C5 Eu1 Al1 C7A -112(2) . .
C3 Eu1 Al1 C7A 118.7(14) . .
C15 Eu1 Al1 C7A -49.5(12) . .
C19 Eu1 Al1 C7A 178.4(12) 3_665 .
C29 Eu1 Al1 C7A 68.6(12) 3_775 .
C7 Eu1 Al1 C7A 41.9(18) . .
C30 Eu1 Al1 C7A 39.2(12) 3_775 .
C5 Eu1 Al1 C1 -131(10) . .
C3 Eu1 Al1 C1 100(10) . .
C15 Eu1 Al1 C1 -68(10) . .
C19 Eu1 Al1 C1 160(10) 3_665 .
C29 Eu1 Al1 C1 50(10) 3_775 .
C7 Eu1 Al1 C1 23(10) . .
C7A Eu1 Al1 C1 -19(10) . .
C30 Eu1 Al1 C1 20(10) 3_775 .
C5 Eu1 Al1 C1A 88(6) . .
C3 Eu1 Al1 C1A -41(6) . .
C15 Eu1 Al1 C1A 151(6) . .
C19 Eu1 Al1 C1A 19(6) 3_665 .
C29 Eu1 Al1 C1A -91(6) 3_775 .
C7 Eu1 Al1 C1A -117(6) . .
C7A Eu1 Al1 C1A -159(6) . .
C30 Eu1 Al1 C1A -120(6) 3_775 .
C5 Eu1 Al1 C3 129.1(19) . .
C15 Eu1 Al1 C3 -168.3(7) . .
C19 Eu1 Al1 C3 59.7(8) 3_665 .
C29 Eu1 Al1 C3 -50.1(8) 3_775 .
C7 Eu1 Al1 C3 -76.8(17) . .
C7A Eu1 Al1 C3 -118.7(14) . .
C30 Eu1 Al1 C3 -79.5(8) 3_775 .
C13 Eu2 Al2 C9A 99.6(13) . .
C27 Eu2 Al2 C9A 79.0(13) . .
C11 Eu2 Al2 C9A -91.9(13) . .
C23 Eu2 Al2 C9A -94.9(13) . .
C21 Eu2 Al2 C9A -175.1(13) . .
C25 Eu2 Al2 C9A 4.6(13) . .
Al4 Eu2 Al2 C9A 35.6(13) . .
Al3 Eu2 Al2 C9A -145.7(13) . .
C13 Eu2 Al2 C9 84.5(10) . .
C27 Eu2 Al2 C9 64.0(10) . .
C11 Eu2 Al2 C9 -107.0(10) . .
C23 Eu2 Al2 C9 -109.9(10) . .
C21 Eu2 Al2 C9 169.9(10) . .
C25 Eu2 Al2 C9 -10.4(10) . .
Al4 Eu2 Al2 C9 20.6(9) . .
Al3 Eu2 Al2 C9 -160.7(9) . .
C13 Eu2 Al2 C15 -85.2(6) . .
C27 Eu2 Al2 C15 -105.8(5) . .
C11 Eu2 Al2 C15 83.3(6) . .
C23 Eu2 Al2 C15 80.3(6) . .
C21 Eu2 Al2 C15 0.1(5) . .
C25 Eu2 Al2 C15 179.8(5) . .
Al4 Eu2 Al2 C15 -149.2(5) . .
Al3 Eu2 Al2 C15 29.5(5) . .
C27 Eu2 Al2 C13 -20.5(4) . .
C11 Eu2 Al2 C13 168.5(5) . .
C23 Eu2 Al2 C13 165.5(5) . .
C21 Eu2 Al2 C13 85.4(4) . .
C25 Eu2 Al2 C13 -95.0(4) . .
Al4 Eu2 Al2 C13 -64.0(3) . .
Al3 Eu2 Al2 C13 114.8(3) . .
C13 Eu2 Al2 C11 -168.5(5) . .
C27 Eu2 Al2 C11 170.9(4) . .
C23 Eu2 Al2 C11 -3.0(5) . .
C21 Eu2 Al2 C11 -83.1(4) . .
C25 Eu2 Al2 C11 96.5(5) . .
Al4 Eu2 Al2 C11 127.5(4) . .
Al3 Eu2 Al2 C11 -53.7(4) . .
C13 Eu2 Al3 C17 -99.6(10) . .
C27 Eu2 Al3 C17 -2.0(9) . .
C11 Eu2 Al3 C17 179.1(9) . .
C23 Eu2 Al3 C17 91.5(10) . .
C21 Eu2 Al3 C17 -98.2(11) . .
C25 Eu2 Al3 C17 69.7(10) . .
Al2 Eu2 Al3 C17 -150.2(9) . .
Al4 Eu2 Al3 C17 28.6(9) . .
C13 Eu2 Al3 C19 85.5(5) . .
C27 Eu2 Al3 C19 -176.9(5) . .
C11 Eu2 Al3 C19 4.2(5) . .
C23 Eu2 Al3 C19 -83.3(6) . .
C21 Eu2 Al3 C19 87.0(7) . .
C25 Eu2 Al3 C19 -105.2(5) . .
Al2 Eu2 Al3 C19 35.0(5) . .
Al4 Eu2 Al3 C19 -146.3(4) . .
C13 Eu2 Al3 C21 -1.4(6) . .
C27 Eu2 Al3 C21 96.1(6) . .
C11 Eu2 Al3 C21 -82.8(6) . .
C23 Eu2 Al3 C21 -170.3(7) . .
C25 Eu2 Al3 C21 167.9(6) . .
Al2 Eu2 Al3 C21 -52.0(6) . .
Al4 Eu2 Al3 C21 126.8(5) . .
C13 Eu2 Al3 C23 168.9(5) . .
C27 Eu2 Al3 C23 -93.5(5) . .
C11 Eu2 Al3 C23 87.5(5) . .
C21 Eu2 Al3 C23 170.3(7) . .
C25 Eu2 Al3 C23 -21.8(6) . .
Al2 Eu2 Al3 C23 118.3(5) . .
Al4 Eu2 Al3 C23 -62.9(5) . .
C13 Eu2 Al4 C31 -4.4(8) . .
C27 Eu2 Al4 C31 -93.0(8) . .
C11 Eu2 Al4 C31 73.5(8) . .
C23 Eu2 Al4 C31 177.4(8) . .
C21 Eu2 Al4 C31 -108.2(8) . .
C25 Eu2 Al4 C31 87.4(9) . .
Al2 Eu2 Al4 C31 29.7(7) . .
Al3 Eu2 Al4 C31 -149.2(7) . .
C13 Eu2 Al4 C31A 11(3) . .
C27 Eu2 Al4 C31A -78(3) . .
C11 Eu2 Al4 C31A 89(3) . .
C23 Eu2 Al4 C31A -167(3) . .
C21 Eu2 Al4 C31A -93(3) . .
C25 Eu2 Al4 C31A 103(3) . .
Al2 Eu2 Al4 C31A 45(3) . .
Al3 Eu2 Al4 C31A -134(3) . .
C13 Eu2 Al4 C25 -91.9(5) . .
C27 Eu2 Al4 C25 179.5(6) . .
C11 Eu2 Al4 C25 -13.9(6) . .
C23 Eu2 Al4 C25 89.9(5) . .
C21 Eu2 Al4 C25 164.4(6) . .
Al2 Eu2 Al4 C25 -57.7(5) . .
Al3 Eu2 Al4 C25 123.4(5) . .
C13 Eu2 Al4 C29 178.5(4) . .
C27 Eu2 Al4 C29 89.9(6) . .
C11 Eu2 Al4 C29 -103.5(5) . .
C23 Eu2 Al4 C29 0.3(5) . .
C21 Eu2 Al4 C29 74.7(5) . .
C25 Eu2 Al4 C29 -89.6(6) . .
Al2 Eu2 Al4 C29 -147.4(4) . .
Al3 Eu2 Al4 C29 33.8(4) . .
C13 Eu2 Al4 C27 88.6(5) . .
C11 Eu2 Al4 C27 166.6(5) . .
C23 Eu2 Al4 C27 -89.6(5) . .
C21 Eu2 Al4 C27 -15.2(5) . .
C25 Eu2 Al4 C27 -179.5(6) . .
Al2 Eu2 Al4 C27 122.7(4) . .
Al3 Eu2 Al4 C27 -56.1(4) . .
C5 Al1 C1 C2 -127(9) . .
C7 Al1 C1 C2 13(10) . .
C7A Al1 C1 C2 -27(9) . .
C1A Al1 C1 C2 159(16) . .
C3 Al1 C1 C2 80(10) . .
Eu1 Al1 C1 C2 -9(18) . .
C5 Al1 C1A C2A -142(3) . .
C7 Al1 C1A C2A 20(3) . .
C7A Al1 C1A C2A -24(3) . .
C1 Al1 C1A C2A -17(8) . .
C3 Al1 C1A C2A 96(2) . .
Eu1 Al1 C1A C2A 134(5) . .
C5 Al1 C3 C4 -59(2) . .
C7 Al1 C3 C4 176(2) . .
C7A Al1 C3 C4 -170.1(15) . .
C1 Al1 C3 C4 99(4) . .
C1A Al1 C3 C4 66.2(17) . .
Eu1 Al1 C3 C4 -107.0(14) . .
C5 Al1 C3 Eu1 48.3(15) . .
C7 Al1 C3 Eu1 -76.7(17) . .
C7A Al1 C3 Eu1 -63.1(9) . .
C1 Al1 C3 Eu1 -154(4) . .
C1A Al1 C3 Eu1 173.2(9) . .
C5 Eu1 C3 C4 77(2) . .
C15 Eu1 C3 C4 149(2) . .
C19 Eu1 C3 C4 -24.3(19) 3_665 .
C29 Eu1 C3 C4 -117.2(19) 3_775 .
C7 Eu1 C3 C4 161(2) . .
Al1 Eu1 C3 C4 106.5(19) . .
C7A Eu1 C3 C4 142(2) . .
C30 Eu1 C3 C4 -143.3(19) 3_775 .
C5 Eu1 C3 Al1 -29.3(13) . .
C15 Eu1 C3 Al1 42.9(19) . .
C19 Eu1 C3 Al1 -130.8(6) 3_665 .
C29 Eu1 C3 Al1 136.3(6) 3_775 .
C7 Eu1 C3 Al1 54.2(10) . .
C7A Eu1 C3 Al1 35.5(8) . .
C30 Eu1 C3 Al1 110.2(6) 3_775 .
C7 Al1 C5 C6 -71(3) . .
C7A Al1 C5 C6 -37(2) . .
C1 Al1 C5 C6 54(6) . .
C1A Al1 C5 C6 88(3) . .
C3 Al1 C5 C6 -152.3(19) . .
Eu1 Al1 C5 C6 -103(3) . .
C7 Al1 C5 Eu1 32(2) . .
C7A Al1 C5 Eu1 65.9(13) . .
C1 Al1 C5 Eu1 157(5) . .
C1A Al1 C5 Eu1 -168.9(8) . .
C3 Al1 C5 Eu1 -49.5(14) . .
C3 Eu1 C5 C6 145(3) . .
C15 Eu1 C5 C6 -21(3) . .
C19 Eu1 C5 C6 -126(2) 3_665 .
C29 Eu1 C5 C6 112.4(19) 3_775 .
C7 Eu1 C5 C6 95(3) . .
Al1 Eu1 C5 C6 111(3) . .
C7A Eu1 C5 C6 70(3) . .
C30 Eu1 C5 C6 67(2) 3_775 .
C3 Eu1 C5 Al1 34.0(12) . .
C15 Eu1 C5 Al1 -132.2(12) . .
C19 Eu1 C5 Al1 123.2(14) 3_665 .
C29 Eu1 C5 Al1 2(3) 3_775 .
C7 Eu1 C5 Al1 -16.4(15) . .
C7A Eu1 C5 Al1 -40.8(13) . .
C30 Eu1 C5 Al1 -43(2) 3_775 .
C5 Al1 C7 C8 68(7) . .
C7A Al1 C7 C8 10(5) . .
C1 Al1 C7 C8 -73(8) . .
C1A Al1 C7 C8 -91(7) . .
C3 Al1 C7 C8 169(7) . .
Eu1 Al1 C7 C8 98(7) . .
C5 Al1 C7 Eu1 -30(2) . .
C7A Al1 C7 Eu1 -89(2) . .
C1 Al1 C7 Eu1 -171(4) . .
C1A Al1 C7 Eu1 170.3(9) . .
C3 Al1 C7 Eu1 71.1(7) . .
C5 Eu1 C7 C8 -125(5) . .
C3 Eu1 C7 C8 156(5) . .
C15 Eu1 C7 C8 -27(5) . .
C19 Eu1 C7 C8 148(5) 3_665 .
C29 Eu1 C7 C8 63(5) 3_775 .
Al1 Eu1 C7 C8 -141(5) . .
C7A Eu1 C7 C8 -68(5) . .
C30 Eu1 C7 C8 36(5) 3_775 .
C5 Eu1 C7 Al1 15.8(13) . .
C3 Eu1 C7 Al1 -63.5(10) . .
C15 Eu1 C7 Al1 113.4(11) . .
C19 Eu1 C7 Al1 -71.3(18) 3_665 .
C29 Eu1 C7 Al1 -156.0(14) 3_775 .
C7A Eu1 C7 Al1 72.7(13) . .
C30 Eu1 C7 Al1 177.2(16) 3_775 .
C5 Al1 C7A C8A -178(3) . .
C7 Al1 C7A C8A -41(4) . .
C1 Al1 C7A C8A 53(5) . .
C1A Al1 C7A C8A 56(4) . .
C3 Al1 C7A C8A -62(3) . .
Eu1 Al1 C7A C8A -120(3) . .
C5 Al1 C7A Eu1 -58.6(8) . .
C7 Al1 C7A Eu1 78(3) . .
C1 Al1 C7A Eu1 173(4) . .
C1A Al1 C7A Eu1 176.1(11) . .
C3 Al1 C7A Eu1 58.1(7) . .
C5 Eu1 C7A C8A 169(3) . .
C3 Eu1 C7A C8A 89(3) . .
C15 Eu1 C7A C8A -89(3) . .
C19 Eu1 C7A C8A 126(2) 3_665 .
C29 Eu1 C7A C8A 7(3) 3_775 .
C7 Eu1 C7A C8A 56(3) . .
Al1 Eu1 C7A C8A 129(3) . .
C30 Eu1 C7A C8A -13(3) 3_775 .
C5 Eu1 C7A Al1 39.4(10) . .
C3 Eu1 C7A Al1 -40.1(8) . .
C15 Eu1 C7A Al1 141.7(9) . .
C19 Eu1 C7A Al1 -3(3) 3_665 .
C29 Eu1 C7A Al1 -122.3(9) 3_775 .
C7 Eu1 C7A Al1 -73.6(14) . .
C30 Eu1 C7A Al1 -142.4(11) 3_775 .
C9A Al2 C9 C10 4(5) . .
C15 Al2 C9 C10 -62(3) . .
C13 Al2 C9 C10 -175(2) . .
C11 Al2 C9 C10 62(3) . .
Eu2 Al2 C9 C10 127(2) . .
C9 Al2 C9A C10A 39(6) . .
C15 Al2 C9A C10A 159(2) . .
C13 Al2 C9A C10A 41(3) . .
C11 Al2 C9A C10A -88(2) . .
Eu2 Al2 C9A C10A -25(3) . .
C9A Al2 C11 C12 -64.7(12) . .
C9 Al2 C11 C12 -78.0(12) . .
C15 Al2 C11 C12 49.4(9) . .
C13 Al2 C11 C12 165.1(8) . .
Eu2 Al2 C11 C12 175.5(9) . .
C9A Al2 C11 Eu2 119.8(8) . .
C9 Al2 C11 Eu2 106.5(9) . .
C15 Al2 C11 Eu2 -126.1(3) . .
C13 Al2 C11 Eu2 -10.4(4) . .
C13 Eu2 C11 C12 -156(3) . .
C27 Eu2 C11 C12 162(3) . .
C23 Eu2 C11 C12 15(3) . .
C21 Eu2 C11 C12 -61(3) . .
C25 Eu2 C11 C12 109(3) . .
Al2 Eu2 C11 C12 -163(3) . .
Al4 Eu2 C11 C12 118(3) . .
Al3 Eu2 C11 C12 -23(3) . .
C13 Eu2 C11 Al2 7.3(3) . .
C27 Eu2 C11 Al2 -35.2(16) . .
C23 Eu2 C11 Al2 177.9(3) . .
C21 Eu2 C11 Al2 101.9(4) . .
C25 Eu2 C11 Al2 -87.8(4) . .
Al4 Eu2 C11 Al2 -79.4(4) . .
Al3 Eu2 C11 Al2 139.4(3) . .
C9A Al2 C13 C14 61.5(13) . .
C9 Al2 C13 C14 61.9(14) . .
C15 Al2 C13 C14 -56.5(9) . .
C11 Al2 C13 C14 -171.3(8) . .
Eu2 Al2 C13 C14 178.2(9) . .
C9A Al2 C13 Eu2 -116.7(10) . .
C9 Al2 C13 Eu2 -116.4(11) . .
C15 Al2 C13 Eu2 125.3(4) . .
C11 Al2 C13 Eu2 10.5(4) . .
C27 Eu2 C13 C14 -7(4) . .
C11 Eu2 C13 C14 -179(4) . .
C23 Eu2 C13 C14 126(4) . .
C21 Eu2 C13 C14 88(4) . .
C25 Eu2 C13 C14 -83(4) . .
Al2 Eu2 C13 C14 -172(4) . .
Al4 Eu2 C13 C14 -45(4) . .
Al3 Eu2 C13 C14 89(4) . .
C27 Eu2 C13 Al2 164.7(3) . .
C11 Eu2 C13 Al2 -7.3(3) . .
C23 Eu2 C13 Al2 -62(2) . .
C21 Eu2 C13 Al2 -100.2(4) . .
C25 Eu2 C13 Al2 89.0(4) . .
Al4 Eu2 C13 Al2 126.7(2) . .
Al3 Eu2 C13 Al2 -99.3(3) . .
C9A Al2 C15 C16 170.3(13) . .
C9 Al2 C15 C16 -175.7(11) . .
C13 Al2 C15 C16 -66.0(9) . .
C11 Al2 C15 C16 54.1(9) . .
Eu2 Al2 C15 C16 -5.6(11) . .
C9A Al2 C15 Eu1 -13(2) . .
C9 Al2 C15 Eu1 0.6(19) . .
C13 Al2 C15 Eu1 110.3(15) . .
C11 Al2 C15 Eu1 -129.6(15) . .
Eu2 Al2 C15 Eu1 170.7(12) . .
C5 Eu1 C15 C16 -59.9(13) . .
C3 Eu1 C15 C16 -128.0(15) . .
C19 Eu1 C15 C16 45.6(7) 3_665 .
C29 Eu1 C15 C16 139.6(6) 3_775 .
C7 Eu1 C15 C16 -137.5(9) . .
Al1 Eu1 C15 C16 -93.0(6) . .
C7A Eu1 C15 C16 -121.1(9) . .
C30 Eu1 C15 C16 162.5(7) 3_775 .
C5 Eu1 C15 Al2 123.5(19) . .
C3 Eu1 C15 Al2 55(3) . .
C19 Eu1 C15 Al2 -131.1(15) 3_665 .
C29 Eu1 C15 Al2 -37.0(16) 3_775 .
C7 Eu1 C15 Al2 45.9(18) . .
Al1 Eu1 C15 Al2 90.4(16) . .
C7A Eu1 C15 Al2 62.3(17) . .
C30 Eu1 C15 Al2 -14.1(15) 3_775 .
C19 Al3 C17 C18 -174.0(16) . .
C21 Al3 C17 C18 -55(2) . .
C23 Al3 C17 C18 73.2(19) . .
Eu2 Al3 C17 C18 11(2) . .
C17 Al3 C19 C20 -169.4(12) . .
C21 Al3 C19 C20 66.3(10) . .
C23 Al3 C19 C20 -52.0(11) . .
Eu2 Al3 C19 C20 6.2(11) . .
C17 Al3 C19 Eu1 7.4(15) . 2_654
C21 Al3 C19 Eu1 -117.0(11) . 2_654
C23 Al3 C19 Eu1 124.7(11) . 2_654
Eu2 Al3 C19 Eu1 -177.1(9) . 2_654
C17 Al3 C21 C22 -64.4(16) . .
C19 Al3 C21 C22 57.7(15) . .
C23 Al3 C21 C22 168.8(14) . .
Eu2 Al3 C21 C22 177.6(16) . .
C17 Al3 C21 Eu2 118.1(6) . .
C19 Al3 C21 Eu2 -119.9(4) . .
C23 Al3 C21 Eu2 -8.8(6) . .
C13 Eu2 C21 C22 11(7) . .
C27 Eu2 C21 C22 106(7) . .
C11 Eu2 C21 C22 -66(7) . .
C23 Eu2 C21 C22 -162(7) . .
C25 Eu2 C21 C22 154(7) . .
Al2 Eu2 C21 C22 -27(7) . .
Al4 Eu2 C21 C22 116(7) . .
Al3 Eu2 C21 C22 -168(7) . .
C13 Eu2 C21 Al3 178.9(5) . .
C27 Eu2 C21 Al3 -85.8(5) . .
C11 Eu2 C21 Al3 102.2(5) . .
C23 Eu2 C21 Al3 6.2(5) . .
C25 Eu2 C21 Al3 -38.1(17) . .
Al2 Eu2 C21 Al3 140.6(4) . .
Al4 Eu2 C21 Al3 -76.6(5) . .
C17 Al3 C23 C24 56.1(12) . .
C19 Al3 C23 C24 -62.0(11) . .
C21 Al3 C23 C24 -174.6(10) . .
Eu2 Al3 C23 C24 176.6(11) . .
C17 Al3 C23 Eu2 -120.5(6) . .
C19 Al3 C23 Eu2 121.4(5) . .
C21 Al3 C23 Eu2 8.8(6) . .
C13 Eu2 C23 C24 149(4) . .
C27 Eu2 C23 C24 -78(5) . .
C11 Eu2 C23 C24 96(5) . .
C21 Eu2 C23 C24 -172(5) . .
C25 Eu2 C23 C24 -2(5) . .
Al2 Eu2 C23 C24 98(5) . .
Al4 Eu2 C23 C24 -40(5) . .
Al3 Eu2 C23 C24 -165(5) . .
C13 Eu2 C23 Al3 -45(2) . .
C27 Eu2 C23 Al3 87.9(4) . .
C11 Eu2 C23 Al3 -98.5(4) . .
C21 Eu2 C23 Al3 -6.1(5) . .
C25 Eu2 C23 Al3 163.3(4) . .
Al2 Eu2 C23 Al3 -96.6(5) . .
Al4 Eu2 C23 Al3 125.8(4) . .
C31 Al4 C25 C26 57.0(12) . .
C31A Al4 C25 C26 65(2) . .
C29 Al4 C25 C26 -61.9(11) . .
C27 Al4 C25 C26 -178.6(10) . .
Eu2 Al4 C25 C26 -179.0(12) . .
C31 Al4 C25 Eu2 -124.0(6) . .
C31A Al4 C25 Eu2 -116(2) . .
C29 Al4 C25 Eu2 117.1(4) . .
C27 Al4 C25 Eu2 0.4(6) . .
C13 Eu2 C25 C26 -91(5) . .
C27 Eu2 C25 C26 176(5) . .
C11 Eu2 C25 C26 -14(5) . .
C23 Eu2 C25 C26 83(5) . .
C21 Eu2 C25 C26 126(4) . .
Al2 Eu2 C25 C26 -53(5) . .
Al4 Eu2 C25 C26 176(5) . .
Al3 Eu2 C25 C26 96(5) . .
C13 Eu2 C25 Al4 92.8(4) . .
C27 Eu2 C25 Al4 -0.3(4) . .
C11 Eu2 C25 Al4 170.0(4) . .
C23 Eu2 C25 Al4 -92.6(5) . .
C21 Eu2 C25 Al4 -50.0(16) . .
Al2 Eu2 C25 Al4 131.3(4) . .
Al3 Eu2 C25 Al4 -79.3(5) . .
C31 Al4 C27 C28 -57.1(11) . .
C31A Al4 C27 C28 -53(2) . .
C25 Al4 C27 C28 -179.1(9) . .
C29 Al4 C27 C28 64.6(10) . .
Eu2 Al4 C27 C28 -178.6(11) . .
C31 Al4 C27 Eu2 121.5(7) . .
C31A Al4 C27 Eu2 125.9(17) . .
C25 Al4 C27 Eu2 -0.4(6) . .
C29 Al4 C27 Eu2 -116.8(4) . .
C13 Eu2 C27 C28 79(4) . .
C11 Eu2 C27 C28 120(4) . .
C23 Eu2 C27 C28 -93(4) . .
C21 Eu2 C27 C28 -17(4) . .
C25 Eu2 C27 C28 174(4) . .
Al2 Eu2 C27 C28 91(4) . .
Al4 Eu2 C27 C28 174(5) . .
Al3 Eu2 C27 C28 -55(4) . .
C13 Eu2 C27 Al4 -95.5(4) . .
C11 Eu2 C27 Al4 -54.2(16) . .
C23 Eu2 C27 Al4 92.9(4) . .
C21 Eu2 C27 Al4 168.7(4) . .
C25 Eu2 C27 Al4 0.3(4) . .
Al2 Eu2 C27 Al4 -82.9(4) . .
Al3 Eu2 C27 Al4 131.0(4) . .
C31 Al4 C29 C30 -162.6(12) . .
C31A Al4 C29 C30 -176(3) . .
C25 Al4 C29 C30 -46.1(12) . .
C27 Al4 C29 C30 75.3(12) . .
Eu2 Al4 C29 C30 14.9(12) . .
C31 Al4 C29 Eu1 37.3(17) . 2_754
C31A Al4 C29 Eu1 24(3) . 2_754
C25 Al4 C29 Eu1 153.7(14) . 2_754
C27 Al4 C29 Eu1 -84.8(15) . 2_754
Eu2 Al4 C29 Eu1 -145.2(13) . 2_754
Al4 C29 C30 Eu1 -173.6(7) . 2_754
C31A Al4 C31 C32 -77(9) . .
C25 Al4 C31 C32 69.1(14) . .
C29 Al4 C31 C32 -175.4(12) . .
C27 Al4 C31 C32 -56.4(15) . .
Eu2 Al4 C31 C32 7.3(17) . .
C31 Al4 C31A C32A -100(12) . .
C25 Al4 C31A C32A -137(5) . .
C29 Al4 C31A C32A -14(6) . .
C27 Al4 C31A C32A 99(5) . .
Eu2 Al4 C31A C32A 155(4) . .
